data_2232106
loop_
_publ_author_name
'Feizbakhsh Bazargani, Mona'
'Talavat, Laleh'
'Naderi, Soheila'
'Khavasi, Hamid Reza'

_publ_section_title
;
 2-[(1<i>H</i>-Imidazol-2-yl)disulfanyl]-1<i>H</i>-imidazole
;
_journal_coeditor_code XU5318
_journal_issue 10
_journal_name_full 'Acta Crystallographica Section E'
_journal_page_first o2585
_journal_paper_doi 10.1107/S1600536811036014
_journal_volume 67
_journal_year 2011
_chemical_formula_iupac 'C6 H6 N4 S2'
_chemical_formula_moiety 'C6 H6 N4 S2'
_chemical_formula_sum 'C6 H6 N4 S2'
_chemical_formula_weight 198.29
_chemical_name_systematic
;
2-[(1<i>H</i>-Imidazol-2-yl)disulfanyl]-1<i>H</i>-imidazole
;
_space_group_IT_number 15
_symmetry_cell_setting monoclinic
_symmetry_space_group_name_Hall '-C 2yc'
_symmetry_space_group_name_H-M 'C 1 2/c 1'
_atom_sites_solution_hydrogens geom
_atom_sites_solution_primary direct
_atom_sites_solution_secondary difmap
_audit_creation_method 'WinGX routine CIF_UPDATE'
_cell_angle_alpha 90
_cell_angle_beta 122.29(3)
_cell_angle_gamma 90
_cell_formula_units_Z 4
_cell_length_a 14.083(3)
_cell_length_b 6.3928(13)
_cell_length_c 9.922(2)
_cell_measurement_reflns_used 1007
_cell_measurement_temperature 298(2)
_cell_measurement_theta_max 23
_cell_measurement_theta_min 3.42
_cell_volume 755.1(4)
_computing_cell_refinement 'X-AREA  (Stoe & Cie, 2005)'
_computing_data_collection 'X-AREA  (Stoe & Cie, 2005)'
_computing_data_reduction 'X-AREA  (Stoe & Cie, 2005)'
_computing_molecular_graphics 'ORTEP-3 for Windows (Farrugia, 1997)'
_computing_publication_material 'WinGX (Farrugia, 1999)'
_computing_structure_refinement 'SHELXL97 (Sheldrick, 2008)'
_computing_structure_solution 'SHELXS97 (Sheldrick, 2008)'
_diffrn_ambient_temperature 298(2)
_diffrn_detector_area_resol_mean 0.15
_diffrn_measured_fraction_theta_full 0.981
_diffrn_measured_fraction_theta_max 0.981
_diffrn_measurement_device_type 'STOE IPDS II'
_diffrn_measurement_method 'rotation method'
_diffrn_radiation_monochromator graphite
_diffrn_radiation_type MoK\a
_diffrn_radiation_wavelength 0.71073
_diffrn_reflns_av_R_equivalents 0.1124
_diffrn_reflns_limit_h_max 19
_diffrn_reflns_limit_h_min -19
_diffrn_reflns_limit_k_max 6
_diffrn_reflns_limit_k_min -8
_diffrn_reflns_limit_l_max 13
_diffrn_reflns_limit_l_min -13
_diffrn_reflns_number 4116
_diffrn_reflns_theta_full 29.17
_diffrn_reflns_theta_max 29.17
_diffrn_reflns_theta_min 3.42
_exptl_absorpt_coefficient_mu 0.644
_exptl_absorpt_correction_T_max 0.906
_exptl_absorpt_correction_T_min 0.823
_exptl_absorpt_correction_type multi-scan
_exptl_absorpt_process_details '(XRED and XSHAPE;  Stoe & Cie, 2005)'
_exptl_crystal_colour colorless
_exptl_crystal_density_diffrn 1.744
_exptl_crystal_density_method 'not measured'
_exptl_crystal_description prism
_exptl_crystal_F_000 408
_exptl_crystal_size_max 0.45
_exptl_crystal_size_mid 0.25
_exptl_crystal_size_min 0.15
_refine_diff_density_max 0.815
_refine_diff_density_min -0.564
_refine_ls_extinction_coef 0.11(3)
_refine_ls_extinction_method SHELXL
_refine_ls_goodness_of_fit_ref 1.176
_refine_ls_hydrogen_treatment constr
_refine_ls_matrix_type full
_refine_ls_number_parameters 56
_refine_ls_number_reflns 1007
_refine_ls_number_restraints 0
_refine_ls_restrained_S_all 1.176
_refine_ls_R_factor_all 0.0569
_refine_ls_R_factor_gt 0.0549
_refine_ls_shift/su_max 0
_refine_ls_shift/su_mean 0
_refine_ls_structure_factor_coef Fsqd
_refine_ls_weighting_details 'calc w=1/[\s^2^(Fo^2^)+(0.1134P)^2^+0.6898P] where P=(Fo^2^+2Fc^2^)/3'
_refine_ls_weighting_scheme calc
_refine_ls_wR_factor_ref 0.1847
_reflns_number_gt 948
_reflns_number_total 1007
_reflns_threshold_expression >2sigma(I)
_cod_data_source_file xu5318.cif
_cod_data_source_block I
_cod_original_sg_symbol_H-M 'C 2/c'
_cod_database_code 2232106
_cod_database_fobs_code 2232106

loop_
_symmetry_equiv_pos_site_id
_symmetry_equiv_pos_as_xyz
1 x,y,z
2 -x,y,1/2-z
3 -x,-y,-z
4 x,-y,1/2+z
5 1/2+x,1/2+y,z
6 1/2-x,1/2+y,1/2-z
7 1/2-x,1/2-y,-z
8 1/2+x,1/2-y,1/2+z

loop_
_atom_site_type_symbol
_atom_site_label
_atom_site_fract_x
_atom_site_fract_y
_atom_site_fract_z
_atom_site_U_iso_or_equiv
_atom_site_adp_type
_atom_site_calc_flag
_atom_site_refinement_flags
_atom_site_occupancy
S S1 0.08686(5) 0.07449(9) 0.32168(6) 0.0337(4) Uani d . 1
N N1 0.13136(17) 0.4761(4) 0.4347(2) 0.0319(5) Uani d . 1
N N2 0.11134(18) 0.2432(4) 0.5892(2) 0.0350(6) Uani d . 1
H H2A 0.1006 0.129 0.625 0.042 Uiso calc R 1
C C1 0.11109(17) 0.2743(4) 0.4570(2) 0.0281(5) Uani d . 1
C C2 0.1440(2) 0.5734(4) 0.5611(3) 0.0335(6) Uani d . 1
H H2 0.1585 0.7155 0.5821 0.04 Uiso calc R 1
C C3 0.13289(18) 0.4382(4) 0.6536(2) 0.0280(5) Uani d . 1
H H3 0.139 0.4723 0.7491 0.034 Uiso calc R 1

loop_
_atom_site_aniso_label
_atom_site_aniso_U_11
_atom_site_aniso_U_22
_atom_site_aniso_U_33
_atom_site_aniso_U_12
_atom_site_aniso_U_13
_atom_site_aniso_U_23
S1 0.0385(5) 0.0326(5) 0.0294(5) 0.00531(19) 0.0178(4) -0.00166(17)
N1 0.0407(10) 0.0348(11) 0.0256(9) -0.0026(8) 0.0213(7) -0.0020(7)
N2 0.0451(11) 0.0375(11) 0.0271(10) 0.0024(8) 0.0226(8) 0.0042(7)
C1 0.0300(10) 0.0334(11) 0.0222(10) 0.0028(8) 0.0147(8) 0.0011(7)
C2 0.0382(12) 0.0369(14) 0.0260(11) -0.0032(8) 0.0175(9) -0.0040(7)
C3 0.0316(10) 0.0373(13) 0.0180(9) 0.0023(7) 0.0151(8) -0.0010(7)

loop_
_atom_type_symbol
_atom_type_description
_atom_type_scat_dispersion_real
_atom_type_scat_dispersion_imag
_atom_type_scat_source
C C 0.0033 0.0016 'International Tables Vol C Tables 4.2.6.8 and 6.1.1.4'
H H 0 0 'International Tables Vol C Tables 4.2.6.8 and 6.1.1.4'
N N 0.0061 0.0033 'International Tables Vol C Tables 4.2.6.8 and 6.1.1.4'
S S 0.1246 0.1234 'International Tables Vol C Tables 4.2.6.8 and 6.1.1.4'

loop_
_geom_angle_atom_site_label_1
_geom_angle_atom_site_label_2
_geom_angle_atom_site_label_3
_geom_angle_site_symmetry_3
_geom_angle
C1 S1 S1 2 101.62(7)
C2 N1 C1 . 102.96(19)
C1 N2 C3 . 102.12(19)
C1 N2 H2A . 128.9
C3 N2 H2A . 128.9
N2 C1 N1 . 114.4(2)
N2 C1 S1 . 123.13(18)
N1 C1 S1 . 122.51(16)
N1 C2 C3 . 110.0(2)
N1 C2 H2 . 125
C3 C2 H2 . 125
C2 C3 N2 . 110.52(19)
C2 C3 H3 . 124.7
N2 C3 H3 . 124.7

loop_
_geom_bond_atom_site_label_1
_geom_bond_atom_site_label_2
_geom_bond_site_symmetry_2
_geom_bond_distance
S1 C1 . 1.750(2)
S1 S1 2 2.0713(14)
N1 C2 . 1.324(3)
N1 C1 . 1.364(3)
N2 C1 . 1.324(3)
N2 C3 . 1.359(3)
N2 H2A . 0.86
C2 C3 . 1.329(3)
C2 H2 . 0.93
C3 H3 . 0.93

loop_
_geom_hbond_atom_site_label_D
_geom_hbond_atom_site_label_H
_geom_hbond_atom_site_label_A
_geom_hbond_site_symmetry_A
_geom_hbond_distance_DH
_geom_hbond_distance_HA
_geom_hbond_distance_DA
_geom_hbond_angle_DHA
_geom_hbond_publ_flag
N2 H2A S1 4_555 0.86 2.44 3.227(3) 153 yes

loop_
_geom_torsion_atom_site_label_1
_geom_torsion_atom_site_label_2
_geom_torsion_atom_site_label_3
_geom_torsion_atom_site_label_4
_geom_torsion_site_symmetry_1
_geom_torsion
C3 N2 C1 N1 . 0.1(3)
C3 N2 C1 S1 . -179.85(15)
C2 N1 C1 N2 . -0.4(3)
C2 N1 C1 S1 . 179.60(17)
S1 S1 C1 N2 2 86.31(19)
S1 S1 C1 N1 2 -93.68(18)
C1 N1 C2 C3 . 0.5(3)
N1 C2 C3 N2 . -0.4(3)
C1 N2 C3 C2 . 0.2(3)
